data_7160234
loop_
_publ_author_name
'Nagai, Shun'
'Ogoshi, Sensuke'
'Hoshimoto, Yoichi'

_publ_section_title
;
 Transformation of CO<sub>2</sub> and isocyanates mediated by
 <i>N</i>-borane-substituted cyclic phosphine imides (BCPIs) <i>via</i>
 &#x3bb;<sup>5</sup>-oxazaphosphetanes.
;
_journal_name_full 'Organic &amp; biomolecular chemistry'
_journal_paper_doi 10.1039/d4ob01565g
_journal_year 2024
_chemical_formula_moiety 'C43 H52 B N4 O3 P S, C H2 Cl2'
_chemical_formula_sum 'C44 H54 B Cl2 N4 O3 P S'
_chemical_formula_weight 831.65
_space_group_crystal_system monoclinic
_space_group_IT_number 14
_space_group_name_Hall '-P 2yn'
_space_group_name_H-M_alt 'P 1 21/n 1'
_atom_sites_solution_hydrogens geom
_atom_sites_solution_primary iterative
_audit_block_doi 10.5517/ccdc.csd.cc2kv6j5
_audit_creation_date 2023-03-17
_audit_creation_method
;
Olex2 1.5
(compiled 2023.03.06 svn.rbb2c1857 for OlexSys, GUI svn.r6748)
;
_audit_update_record
;
2024-08-20 deposited with the CCDC.	2024-11-06 downloaded from the CCDC.
;
_cell_angle_alpha 90
_cell_angle_beta 93.1494(14)
_cell_angle_gamma 90
_cell_formula_units_Z 4
_cell_length_a 9.24486(14)
_cell_length_b 19.6073(3)
_cell_length_c 24.3636(4)
_cell_measurement_reflns_used 17683
_cell_measurement_temperature 123.15
_cell_measurement_theta_max 76.7910
_cell_measurement_theta_min 3.6430
_cell_volume 4409.64(12)
_computing_cell_refinement 'CrysAlisPro 1.171.42.81a (Rigaku OD, 2023)'
_computing_data_collection 'CrysAlisPro 1.171.42.81a (Rigaku OD, 2023)'
_computing_data_reduction 'CrysAlisPro 1.171.42.81a (Rigaku OD, 2023)'
_computing_molecular_graphics 'Olex2 1.5 (Dolomanov et al., 2009)'
_computing_publication_material 'Olex2 1.5 (Dolomanov et al., 2009)'
_computing_structure_refinement 'SHELXL 2013/4 (Sheldrick, 2015)'
_computing_structure_solution 'olex2.solve 1.5 (Bourhis et al., 2015)'
_diffrn_ambient_temperature 123.15
_diffrn_detector 'Hybrid Pixel Array Detector'
_diffrn_detector_area_resol_mean 10.0000
_diffrn_detector_type HyPix
_diffrn_measured_fraction_theta_full 0.998
_diffrn_measured_fraction_theta_max 0.998
_diffrn_measurement_details
;
List of Runs (angles in degrees, time in seconds):

  # Type    Start    End  Width  t~exp~   \w     \q     \k     \f   Frames
#--------------------------------------------------------------------------
  1  \w     77.00 156.00   0.50    1.00    --   96.50  32.00 173.00  158
  2  \w     55.00 122.00   0.50    0.20    --   43.05  32.00 173.00  134
  3  \w    114.00 140.00   0.50    1.00    --   96.50   0.00  90.00   52
  4  \w     71.00  97.00   0.50    1.00    --   96.50   0.00  90.00   52
  5  \w     24.00  64.00   0.50    1.00    --   96.50   0.00  90.00   80
  6  \w     22.00  49.00   0.50    1.00    --   96.50 -61.00 -90.00   54
  7  \w    -36.00   4.00   0.50    0.20    --   43.05 -19.00-150.00   80
  8  \w    -33.00  20.00   0.50    0.20    --   43.05 -37.00 -90.00  106
  9  \w    -34.00  -9.00   0.50    0.20    --   43.05 -32.00  14.00   50
 10  \w     22.00  49.00   0.50    1.00    --   96.50 -61.00 -60.00   54
 11  \w     77.00 106.00   0.50    1.00    --   96.50 -94.00 -90.00   58
 12  \w     36.00  66.00   0.50    1.00    --   96.50 -94.00 -90.00   60
 13  \w     74.00 100.00   0.50    1.00    --   96.50 -94.00  30.00   52
 14  \w     40.00  67.00   0.50    1.00    --   96.50 -94.00  30.00   54
 15  \w   -108.00 -36.00   0.50    0.20    --  -43.05 -32.00  14.00  144
 16  \w    -83.00 -38.00   0.50    1.00    -- -111.75  61.00 150.00   90
 17  \w   -124.00 -38.00   0.50    1.00    -- -111.75  77.00  30.00  172
 18  \w    -81.00 -37.00   0.50    1.00    -- -111.75  61.00  30.00   88
 19  \w    -79.00 -52.00   0.50    1.00    -- -111.75  61.00 -30.00   54
 20  \w    -72.00 -38.00   0.50    1.00    -- -111.75  45.00  30.00   68
 21  \w    -93.00 -40.00   0.50    1.00    -- -111.75  61.00 120.00  106
 22  \w    -72.00 -41.00   0.50    1.00    -- -111.75  45.00 120.00   62
 23  \w   -131.00 -88.00   0.50    1.00    -- -111.75 -32.00  14.00   86
 24  \w    -58.00  17.00   0.50    0.20    --  -43.05  32.00 173.00  150
 25  \w    -59.00 -32.00   0.50    1.00    -- -111.75  32.00 173.00   54
 26  \w    -66.00 -41.00   0.50    1.00    -- -111.75  45.00   0.00   50
 27  \w    -72.00 -37.00   0.50    1.00    -- -111.75  61.00 -60.00   70
 28  \w    -89.00 -38.00   0.50    1.00    -- -111.75  61.00-180.00  102
;
_diffrn_measurement_device 'four-circle diffractometer'
_diffrn_measurement_device_type 'XtaLAB Synergy, Single source at offset/far, HyPix'
_diffrn_measurement_method '\w scans'
_diffrn_orient_matrix_type 'CrysAlisPro convention (1999,Acta A55,543-557)'
_diffrn_orient_matrix_UB_11 0.0571786000
_diffrn_orient_matrix_UB_12 0.0022283000
_diffrn_orient_matrix_UB_13 -0.0581749000
_diffrn_orient_matrix_UB_21 -0.1418028000
_diffrn_orient_matrix_UB_22 -0.0327622000
_diffrn_orient_matrix_UB_23 -0.0233717000
_diffrn_orient_matrix_UB_31 -0.0667616000
_diffrn_orient_matrix_UB_32 0.0714201000
_diffrn_orient_matrix_UB_33 -0.0088805000
_diffrn_radiation_monochromator mirror
_diffrn_radiation_probe x-ray
_diffrn_radiation_type 'Cu K\a'
_diffrn_radiation_wavelength 1.54184
_diffrn_reflns_av_R_equivalents 0.0488
_diffrn_reflns_av_unetI/netI 0.0401
_diffrn_reflns_Laue_measured_fraction_full 0.998
_diffrn_reflns_Laue_measured_fraction_max 0.998
_diffrn_reflns_limit_h_max 11
_diffrn_reflns_limit_h_min -11
_diffrn_reflns_limit_k_max 23
_diffrn_reflns_limit_k_min -13
_diffrn_reflns_limit_l_max 29
_diffrn_reflns_limit_l_min -29
_diffrn_reflns_number 28396
_diffrn_reflns_point_group_measured_fraction_full 0.998
_diffrn_reflns_point_group_measured_fraction_max 0.998
_diffrn_reflns_theta_full 67.684
_diffrn_reflns_theta_max 68.251
_diffrn_reflns_theta_min 3.634
_diffrn_source 'micro-focus sealed X-ray tube'
_diffrn_source_type 'PhotonJet (Cu) X-ray Source'
_exptl_absorpt_coefficient_mu 2.446
_exptl_absorpt_correction_T_max 1.00000
_exptl_absorpt_correction_T_min 0.61506
_exptl_absorpt_correction_type multi-scan
_exptl_absorpt_process_details
;
CrysAlisPro 1.171.42.81a (Rigaku Oxford Diffraction, 2023)
Empirical absorption correction using spherical harmonics,
implemented in SCALE3 ABSPACK scaling algorithm.
;
_exptl_crystal_colour colourless
_exptl_crystal_colour_primary colourless
_exptl_crystal_density_diffrn 1.253
_exptl_crystal_description block
_exptl_crystal_F_000 1760
_exptl_crystal_size_max 0.3
_exptl_crystal_size_mid 0.2
_exptl_crystal_size_min 0.1
_refine_diff_density_max 0.407
_refine_diff_density_min -0.449
_refine_diff_density_rms 0.058
_refine_ls_extinction_method none
_refine_ls_goodness_of_fit_ref 1.093
_refine_ls_hydrogen_treatment constr
_refine_ls_matrix_type full
_refine_ls_number_parameters 516
_refine_ls_number_reflns 8046
_refine_ls_number_restraints 0
_refine_ls_restrained_S_all 1.093
_refine_ls_R_factor_all 0.0439
_refine_ls_R_factor_gt 0.0409
_refine_ls_shift/su_max 0.001
_refine_ls_shift/su_mean 0.000
_refine_ls_structure_factor_coef Fsqd
_refine_ls_weighting_details 'w=1/[\s^2^(Fo^2^)+(0.1000P)^2^] where P=(Fo^2^+2Fc^2^)/3'
_refine_ls_weighting_scheme calc
_refine_ls_wR_factor_gt 0.1275
_refine_ls_wR_factor_ref 0.1318
_reflns_Friedel_coverage 0.000
_reflns_number_gt 7360
_reflns_number_total 8046
_reflns_threshold_expression 'I > 2\s(I)'
_cod_data_source_file d4ob01565g2.cif
_cod_data_source_block SN2024_compound_6a
_cod_original_cell_volume 4409.64(11)
_cod_database_code 7160234
_shelxl_version_number 2013-4
_chemical_oxdiff_formula 'C43 H52 B1 N4 O3 P1 S1'
_shelx_space_group_comment
;
The symmetry employed for this shelxl refinement is uniquely defined
by the following loop, which should always be used as a source of
symmetry information in preference to the above space-group names.
They are only intended as comments.
;
_shelx_estimated_absorpt_t_max 0.792
_shelx_estimated_absorpt_t_min 0.527
_olex2_refinement_description
;
1. Fixed Uiso
 At 1.2 times of:
  All C(H) groups, All C(H,H) groups
 At 1.5 times of:
  All C(H,H,H) groups
2.a Ternary CH refined with riding coordinates:
 C20(H20), C17(H17)
2.b Secondary CH2 refined with riding coordinates:
 C55(H55A,H55B)
2.c Aromatic/amide H refined with riding coordinates:
 C2(H2), C15(H15), C26(H26), C24(H24), C3(H3), C32(H32), C48(H48), C33(H33),
 C31(H31), C25(H25), C27(H27), C14(H14), C30(H30), C13(H13), C52(H52), C51(H51),
  C49(H49)
2.d Idealised Me refined as rotating group:
 C40(H40A,H40B,H40C), C44(H44A,H44B,H44C), C46(H46A,H46B,H46C), C22(H22A,H22B,
 H22C), C21(H21A,H21B,H21C), C19(H19A,H19B,H19C), C18(H18A,H18B,H18C), C41(H41A,
 H41B,H41C), C53(H53A,H53B,H53C), C42(H42A,H42B,H42C), C45(H45A,H45B,H45C)
;
_olex2_submission_special_instructions 'No special instructions were received'
_oxdiff_exptl_absorpt_empirical_details
;
Empirical correction (ABSPACK) includes:
- Absorption correction using spherical harmonics
- Frame scaling
;
_oxdiff_exptl_absorpt_empirical_full_max 1.562
_oxdiff_exptl_absorpt_empirical_full_min 0.627

loop_
_space_group_symop_operation_xyz
'x, y, z'
'-x+1/2, y+1/2, -z+1/2'
'-x, -y, -z'
'x-1/2, -y-1/2, z-1/2'

loop_
_atom_site_label
_atom_site_type_symbol
_atom_site_fract_x
_atom_site_fract_y
_atom_site_fract_z
_atom_site_U_iso_or_equiv
_atom_site_adp_type
_atom_site_occupancy
_atom_site_site_symmetry_order
_atom_site_calc_flag
_atom_site_refinement_flags_posn
_atom_site_refinement_flags_adp
_atom_site_refinement_flags_occupancy
_atom_site_disorder_assembly
_atom_site_disorder_group
P1 P 0.26160(4) 0.33144(2) 0.78100(2) 0.01821(12) Uani 1 1 d . . . . .
S36 S 0.07260(4) 0.53640(2) 0.84039(2) 0.02254(12) Uani 1 1 d . . . . .
Cl1 Cl 0.13842(6) 0.92706(3) 0.23771(2) 0.05016(15) Uani 1 1 d . . . . .
Cl2 Cl 0.32759(7) 0.87207(3) 0.15734(2) 0.05324(16) Uani 1 1 d . . . . .
O6 O 0.20440(11) 0.39962(5) 0.83050(4) 0.0232(2) Uani 1 1 d . . . . .
O38 O -0.00482(12) 0.59740(5) 0.82354(4) 0.0284(2) Uani 1 1 d . . . . .
O37 O 0.21494(13) 0.54483(6) 0.86670(5) 0.0326(3) Uani 1 1 d . . . . .
N1 N 0.20718(12) 0.27358(6) 0.62849(5) 0.0180(2) Uani 1 1 d . . . . .
N4 N 0.28105(12) 0.28844(6) 0.71401(5) 0.0199(2) Uani 1 1 d . . . . .
N9 N 0.07508(13) 0.49021(6) 0.78523(5) 0.0210(2) Uani 1 1 d . . . . .
N8 N 0.16839(12) 0.39147(6) 0.74423(4) 0.0178(2) Uani 1 1 d . . . . .
C23 C -0.04677(15) 0.44532(7) 0.61520(6) 0.0204(3) Uani 1 1 d . . . . .
C20 C 0.34420(16) 0.33653(7) 0.53613(6) 0.0239(3) Uani 1 1 d . . . . .
H20 H 0.3716 0.3477 0.5754 0.029 Uiso 1 1 calc R U . . .
C2 C 0.29577(16) 0.21849(7) 0.64336(6) 0.0237(3) Uani 1 1 d . . . . .
H2 H 0.3193 0.1814 0.6204 0.028 Uiso 1 1 calc R U . . .
C15 C 0.10187(17) 0.32029(8) 0.48411(6) 0.0260(3) Uani 1 1 d . . . . .
H15 H 0.1406 0.3428 0.4537 0.031 Uiso 1 1 calc R U . . .
C56 C 0.20091(14) 0.31621(7) 0.67158(5) 0.0173(3) Uani 1 1 d . . . . .
C26 C -0.29896(16) 0.38608(8) 0.64805(7) 0.0284(3) Uani 1 1 d . . . . .
H26 H -0.3862 0.3668 0.6599 0.034 Uiso 1 1 calc R U . . .
C24 C -0.17720(17) 0.45970(8) 0.58644(6) 0.0271(3) Uani 1 1 d . . . . .
H24 H -0.1798 0.4896 0.5557 0.033 Uiso 1 1 calc R U . . .
C29 C 0.09523(15) 0.47687(7) 0.60711(5) 0.0204(3) Uani 1 1 d . . . . .
C3 C 0.34175(16) 0.22749(7) 0.69601(6) 0.0232(3) Uani 1 1 d . . . . .
H3 H 0.4041 0.1979 0.7172 0.028 Uiso 1 1 calc R U . . .
C16 C 0.18736(15) 0.31279(7) 0.53289(6) 0.0214(3) Uani 1 1 d . . . . .
C32 C 0.37105(17) 0.53185(7) 0.60858(6) 0.0259(3) Uani 1 1 d . . . . .
H32 H 0.4654 0.5511 0.6095 0.031 Uiso 1 1 calc R U . . .
C40 C 0.47695(18) 0.33694(9) 0.86668(6) 0.0325(4) Uani 1 1 d . . . . .
H40A H 0.4065 0.3655 0.8846 0.049 Uiso 1 1 calc R U . . .
H40B H 0.5753 0.3510 0.8788 0.049 Uiso 1 1 calc R U . . .
H40C H 0.4623 0.2891 0.8766 0.049 Uiso 1 1 calc R U . . .
C48 C 0.02722(19) 0.45281(8) 0.92839(6) 0.0308(3) Uani 1 1 d . . . . .
H48 H 0.1293 0.4468 0.9317 0.037 Uiso 1 1 calc R U . . .
C11 C 0.12376(15) 0.28019(7) 0.57657(6) 0.0193(3) Uani 1 1 d . . . . .
C28 C -0.03836(14) 0.39893(7) 0.65965(5) 0.0194(3) Uani 1 1 d . . . . .
C39 C 0.45615(16) 0.34513(8) 0.80387(6) 0.0254(3) Uani 1 1 d . . . . .
C33 C 0.34041(15) 0.47838(7) 0.64428(6) 0.0216(3) Uani 1 1 d . . . . .
H33 H 0.4151 0.4610 0.6687 0.026 Uiso 1 1 calc R U . . .
C43 C 0.16018(16) 0.26165(7) 0.81534(6) 0.0251(3) Uani 1 1 d . . . . .
C31 C 0.26382(17) 0.55670(8) 0.57186(6) 0.0272(3) Uani 1 1 d . . . . .
H31 H 0.2854 0.5925 0.5473 0.033 Uiso 1 1 calc R U . . .
C57 C 0.14416(14) 0.43230(7) 0.78772(5) 0.0195(3) Uani 1 1 d . . . . .
C25 C -0.30343(16) 0.42987(8) 0.60315(6) 0.0297(3) Uani 1 1 d . . . . .
H25 H -0.3932 0.4394 0.5839 0.036 Uiso 1 1 calc R U . . .
C27 C -0.16672(15) 0.37019(7) 0.67590(6) 0.0238(3) Uani 1 1 d . . . . .
H27 H -0.1647 0.3395 0.7061 0.029 Uiso 1 1 calc R U . . .
C34 C 0.20245(14) 0.45035(7) 0.64445(5) 0.0186(3) Uani 1 1 d . . . . .
C14 C -0.03825(18) 0.29537(8) 0.47947(6) 0.0295(3) Uani 1 1 d . . . . .
H14 H -0.0953 0.3020 0.4463 0.035 Uiso 1 1 calc R U . . .
C47 C -0.03602(17) 0.49368(7) 0.88701(6) 0.0247(3) Uani 1 1 d . . . . .
C30 C 0.12516(17) 0.52954(8) 0.57076(6) 0.0253(3) Uani 1 1 d . . . . .
H30 H 0.0515 0.5465 0.5456 0.030 Uiso 1 1 calc R U . . .
C50 C -0.2112(2) 0.42904(8) 0.96062(6) 0.0329(4) Uani 1 1 d . . . . .
C44 C 0.13388(19) 0.27690(9) 0.87593(7) 0.0331(4) Uani 1 1 d . . . . .
H44A H 0.2271 0.2823 0.8966 0.050 Uiso 1 1 calc R U . . .
H44B H 0.0803 0.2390 0.8915 0.050 Uiso 1 1 calc R U . . .
H44C H 0.0775 0.3190 0.8783 0.050 Uiso 1 1 calc R U . . .
C12 C -0.01678(15) 0.25188(7) 0.57232(6) 0.0226(3) Uani 1 1 d . . . . .
C13 C -0.09611(16) 0.26091(8) 0.52262(6) 0.0278(3) Uani 1 1 d . . . . .
H13 H -0.1916 0.2431 0.5183 0.033 Uiso 1 1 calc R U . . .
C52 C -0.18455(19) 0.50296(8) 0.88206(6) 0.0301(3) Uani 1 1 d . . . . .
H52 H -0.2269 0.5310 0.8537 0.036 Uiso 1 1 calc R U . . .
C51 C -0.2712(2) 0.47067(9) 0.91913(7) 0.0344(4) Uani 1 1 d . . . . .
H51 H -0.3731 0.4772 0.9160 0.041 Uiso 1 1 calc R U . . .
C17 C -0.07766(16) 0.21080(8) 0.61885(6) 0.0267(3) Uani 1 1 d . . . . .
H17 H -0.0416 0.2318 0.6544 0.032 Uiso 1 1 calc R U . . .
C46 C 0.0106(2) 0.25751(11) 0.78465(8) 0.0449(5) Uani 1 1 d . . . . .
H46A H -0.0384 0.3017 0.7868 0.067 Uiso 1 1 calc R U . . .
H46B H -0.0477 0.2223 0.8016 0.067 Uiso 1 1 calc R U . . .
H46C H 0.0225 0.2459 0.7460 0.067 Uiso 1 1 calc R U . . .
C22 C 0.44360(19) 0.27890(9) 0.51829(8) 0.0389(4) Uani 1 1 d . . . . .
H22A H 0.4351 0.2398 0.5430 0.058 Uiso 1 1 calc R U . . .
H22B H 0.5441 0.2950 0.5200 0.058 Uiso 1 1 calc R U . . .
H22C H 0.4150 0.2652 0.4806 0.058 Uiso 1 1 calc R U . . .
C55 C 0.3045(2) 0.93667(9) 0.20648(7) 0.0375(4) Uani 1 1 d . . . . .
H55A H 0.3850 0.9347 0.2350 0.045 Uiso 1 1 calc R U . . .
H55B H 0.3073 0.9818 0.1884 0.045 Uiso 1 1 calc R U . . .
C21 C 0.36794(18) 0.40034(8) 0.50177(6) 0.0296(3) Uani 1 1 d . . . . .
H21A H 0.3488 0.3897 0.4627 0.044 Uiso 1 1 calc R U . . .
H21B H 0.4683 0.4158 0.5079 0.044 Uiso 1 1 calc R U . . .
H21C H 0.3019 0.4364 0.5126 0.044 Uiso 1 1 calc R U . . .
C19 C -0.24389(18) 0.21006(9) 0.61748(8) 0.0362(4) Uani 1 1 d . . . . .
H19A H -0.2807 0.2565 0.6113 0.054 Uiso 1 1 calc R U . . .
H19B H -0.2758 0.1929 0.6526 0.054 Uiso 1 1 calc R U . . .
H19C H -0.2813 0.1803 0.5876 0.054 Uiso 1 1 calc R U . . .
C49 C -0.0620(2) 0.42077(9) 0.96503(6) 0.0344(4) Uani 1 1 d . . . . .
H49 H -0.0197 0.3928 0.9935 0.041 Uiso 1 1 calc R U . . .
C18 C -0.02362(18) 0.13690(8) 0.61798(8) 0.0352(4) Uani 1 1 d . . . . .
H18A H -0.0586 0.1150 0.5836 0.053 Uiso 1 1 calc R U . . .
H18B H -0.0603 0.1120 0.6492 0.053 Uiso 1 1 calc R U . . .
H18C H 0.0825 0.1365 0.6206 0.053 Uiso 1 1 calc R U . . .
C41 C 0.49539(18) 0.41850(8) 0.78844(7) 0.0325(4) Uani 1 1 d . . . . .
H41A H 0.4810 0.4245 0.7486 0.049 Uiso 1 1 calc R U . . .
H41B H 0.5970 0.4274 0.7998 0.049 Uiso 1 1 calc R U . . .
H41C H 0.4332 0.4505 0.8071 0.049 Uiso 1 1 calc R U . . .
B1 B 0.13066(15) 0.39063(8) 0.68090(6) 0.0173(3) Uani 1 1 d . . . . .
C53 C -0.3066(2) 0.39448(11) 1.00055(7) 0.0451(5) Uani 1 1 d . . . . .
H53A H -0.2744 0.4069 1.0382 0.068 Uiso 1 1 calc R U . . .
H53B H -0.3004 0.3449 0.9961 0.068 Uiso 1 1 calc R U . . .
H53C H -0.4072 0.4092 0.9933 0.068 Uiso 1 1 calc R U . . .
C42 C 0.56200(16) 0.29655(9) 0.77749(7) 0.0337(4) Uani 1 1 d . . . . .
H42A H 0.5401 0.2495 0.7877 0.051 Uiso 1 1 calc R U . . .
H42B H 0.6614 0.3078 0.7905 0.051 Uiso 1 1 calc R U . . .
H42C H 0.5522 0.3013 0.7374 0.051 Uiso 1 1 calc R U . . .
C45 C 0.2377(2) 0.19271(9) 0.81293(8) 0.0420(4) Uani 1 1 d . . . . .
H45A H 0.2323 0.1759 0.7750 0.063 Uiso 1 1 calc R U . . .
H45B H 0.1910 0.1599 0.8366 0.063 Uiso 1 1 calc R U . . .
H45C H 0.3395 0.1982 0.8256 0.063 Uiso 1 1 calc R U . . .

loop_
_atom_site_aniso_label
_atom_site_aniso_U_11
_atom_site_aniso_U_22
_atom_site_aniso_U_33
_atom_site_aniso_U_23
_atom_site_aniso_U_13
_atom_site_aniso_U_12
P1 0.02271(19) 0.01630(19) 0.01560(19) 0.00337(12) 0.00083(13) 0.00044(12)
S36 0.0315(2) 0.01569(19) 0.02081(19) -0.00307(12) 0.00511(14) -0.00442(12)
Cl1 0.0531(3) 0.0474(3) 0.0515(3) -0.0085(2) 0.0177(2) -0.0025(2)
Cl2 0.0847(4) 0.0420(3) 0.0344(2) -0.00259(19) 0.0157(2) 0.0162(2)
O6 0.0330(5) 0.0201(5) 0.0163(5) 0.0018(4) 0.0000(4) 0.0008(4)
O38 0.0422(6) 0.0146(5) 0.0295(5) -0.0010(4) 0.0117(4) -0.0019(4)
O37 0.0368(6) 0.0307(6) 0.0303(6) -0.0069(5) 0.0015(5) -0.0100(5)
N1 0.0216(5) 0.0154(5) 0.0173(5) 0.0007(4) 0.0030(4) 0.0026(4)
N4 0.0225(5) 0.0173(5) 0.0199(6) 0.0013(4) 0.0025(4) 0.0035(4)
N9 0.0284(6) 0.0166(6) 0.0184(5) -0.0011(5) 0.0039(4) -0.0002(4)
N8 0.0219(5) 0.0154(5) 0.0164(5) 0.0020(4) 0.0031(4) 0.0024(4)
C23 0.0237(7) 0.0202(6) 0.0176(6) -0.0020(5) 0.0035(5) 0.0055(5)
C20 0.0259(7) 0.0259(7) 0.0203(7) 0.0015(6) 0.0038(5) 0.0019(6)
C2 0.0281(7) 0.0175(6) 0.0260(7) 0.0007(6) 0.0046(5) 0.0067(5)
C15 0.0353(8) 0.0242(7) 0.0184(7) 0.0012(6) 0.0013(6) 0.0032(6)
C56 0.0178(6) 0.0170(6) 0.0174(6) 0.0029(5) 0.0042(5) -0.0001(5)
C26 0.0214(7) 0.0324(8) 0.0317(8) -0.0017(6) 0.0037(6) 0.0022(6)
C24 0.0287(7) 0.0301(8) 0.0223(7) 0.0014(6) -0.0009(6) 0.0081(6)
C29 0.0261(7) 0.0183(6) 0.0172(6) 0.0000(5) 0.0050(5) 0.0054(5)
C3 0.0282(7) 0.0172(6) 0.0241(7) 0.0015(5) 0.0019(5) 0.0068(5)
C16 0.0278(7) 0.0165(6) 0.0200(6) -0.0022(5) 0.0026(5) 0.0037(5)
C32 0.0315(7) 0.0206(7) 0.0264(7) 0.0007(6) 0.0100(6) -0.0011(6)
C40 0.0326(8) 0.0392(9) 0.0249(8) 0.0093(7) -0.0072(6) -0.0050(6)
C48 0.0409(9) 0.0301(8) 0.0217(7) -0.0021(6) 0.0031(6) 0.0000(6)
C11 0.0236(6) 0.0161(6) 0.0183(6) -0.0027(5) 0.0017(5) 0.0054(5)
C28 0.0214(6) 0.0198(6) 0.0170(6) -0.0029(5) 0.0023(5) 0.0048(5)
C39 0.0249(7) 0.0272(7) 0.0235(7) 0.0050(6) -0.0035(5) -0.0025(6)
C33 0.0241(7) 0.0210(7) 0.0201(6) 0.0017(5) 0.0046(5) 0.0019(5)
C43 0.0317(8) 0.0212(7) 0.0223(7) 0.0059(6) 0.0026(6) -0.0036(6)
C31 0.0391(8) 0.0192(7) 0.0245(7) 0.0061(6) 0.0118(6) 0.0046(6)
C57 0.0221(6) 0.0196(6) 0.0170(6) 0.0005(5) 0.0029(5) -0.0035(5)
C25 0.0240(7) 0.0368(9) 0.0277(7) -0.0029(7) -0.0029(6) 0.0076(6)
C27 0.0226(7) 0.0251(7) 0.0242(7) -0.0001(6) 0.0044(5) 0.0026(5)
C34 0.0240(6) 0.0150(6) 0.0173(6) -0.0002(5) 0.0062(5) 0.0054(5)
C14 0.0356(8) 0.0279(8) 0.0242(7) -0.0055(6) -0.0070(6) 0.0052(6)
C47 0.0386(8) 0.0171(7) 0.0190(6) -0.0042(5) 0.0067(6) -0.0049(6)
C30 0.0332(7) 0.0237(7) 0.0195(7) 0.0065(6) 0.0051(6) 0.0090(6)
C50 0.0514(10) 0.0267(8) 0.0216(7) -0.0049(6) 0.0105(7) -0.0107(7)
C44 0.0434(9) 0.0303(8) 0.0269(8) 0.0063(6) 0.0125(7) -0.0043(7)
C12 0.0249(7) 0.0186(6) 0.0246(7) -0.0046(5) 0.0044(5) 0.0028(5)
C13 0.0260(7) 0.0259(7) 0.0311(8) -0.0064(6) -0.0013(6) 0.0017(6)
C52 0.0403(8) 0.0247(7) 0.0258(7) 0.0029(6) 0.0055(6) -0.0029(6)
C51 0.0391(9) 0.0340(9) 0.0309(8) -0.0009(7) 0.0083(7) -0.0077(7)
C17 0.0270(7) 0.0268(8) 0.0267(7) -0.0021(6) 0.0063(6) -0.0011(6)
C46 0.0399(9) 0.0551(11) 0.0389(9) 0.0185(9) -0.0057(7) -0.0242(8)
C22 0.0309(8) 0.0378(9) 0.0490(10) 0.0035(8) 0.0111(7) 0.0090(7)
C55 0.0478(10) 0.0363(9) 0.0288(8) -0.0033(7) 0.0050(7) -0.0088(7)
C21 0.0353(8) 0.0304(8) 0.0233(7) 0.0048(6) 0.0033(6) -0.0041(6)
C19 0.0279(8) 0.0348(9) 0.0467(10) -0.0034(7) 0.0099(7) -0.0041(6)
C49 0.0540(10) 0.0294(8) 0.0199(7) 0.0030(6) 0.0038(7) -0.0029(7)
C18 0.0352(8) 0.0269(8) 0.0445(10) 0.0088(7) 0.0118(7) 0.0011(6)
C41 0.0318(8) 0.0315(8) 0.0331(8) 0.0099(7) -0.0067(6) -0.0084(6)
B1 0.0201(7) 0.0178(7) 0.0144(7) 0.0011(5) 0.0037(5) 0.0020(5)
C53 0.0633(12) 0.0458(11) 0.0273(8) 0.0035(8) 0.0139(8) -0.0154(9)
C42 0.0233(7) 0.0402(9) 0.0374(9) 0.0047(7) -0.0002(6) 0.0018(6)
C45 0.0681(12) 0.0218(8) 0.0378(9) 0.0116(7) 0.0197(8) 0.0041(8)

loop_
_atom_type_symbol
_atom_type_description
_atom_type_scat_dispersion_real
_atom_type_scat_dispersion_imag
_atom_type_scat_source
C C 0.0181 0.0091 'International Tables Vol C Tables 4.2.6.8 and 6.1.1.4'
H H 0.0000 0.0000 'International Tables Vol C Tables 4.2.6.8 and 6.1.1.4'
B B 0.0090 0.0039 'International Tables Vol C Tables 4.2.6.8 and 6.1.1.4'
Cl Cl 0.3639 0.7018 'International Tables Vol C Tables 4.2.6.8 and 6.1.1.4'
N N 0.0311 0.0180 'International Tables Vol C Tables 4.2.6.8 and 6.1.1.4'
O O 0.0492 0.0322 'International Tables Vol C Tables 4.2.6.8 and 6.1.1.4'
P P 0.2955 0.4335 'International Tables Vol C Tables 4.2.6.8 and 6.1.1.4'
S S 0.3331 0.5567 'International Tables Vol C Tables 4.2.6.8 and 6.1.1.4'

loop_
_geom_angle_atom_site_label_1
_geom_angle_atom_site_label_2
_geom_angle_atom_site_label_3
_geom_angle
_geom_angle_site_symmetry_1
_geom_angle_site_symmetry_3
_geom_angle_publ_flag
O6 P1 C57 35.60(5) . . ?
N4 P1 O6 157.62(5) . . ?
N4 P1 C39 100.90(6) . . ?
N4 P1 C43 97.79(6) . . ?
N4 P1 C57 122.02(5) . . ?
N8 P1 O6 72.14(5) . . ?
N8 P1 N4 85.48(5) . . ?
N8 P1 C39 120.81(6) . . ?
N8 P1 C43 119.42(6) . . ?
N8 P1 C57 36.55(5) . . ?
C39 P1 O6 90.38(6) . . ?
C39 P1 C43 117.78(7) . . ?
C39 P1 C57 108.03(6) . . ?
C43 P1 O6 93.83(6) . . ?
C43 P1 C57 110.50(6) . . ?
O38 S36 N9 104.87(6) . . ?
O38 S36 C47 106.58(7) . . ?
O37 S36 O38 117.28(7) . . ?
O37 S36 N9 112.25(7) . . ?
O37 S36 C47 107.79(7) . . ?
N9 S36 C47 107.59(6) . . ?
C57 O6 P1 87.73(8) . . ?
C2 N1 C11 124.98(12) . . ?
C56 N1 C2 109.22(11) . . ?
C56 N1 C11 125.54(11) . . ?
C56 N4 P1 114.46(9) . . ?
C56 N4 C3 108.43(11) . . ?
C3 N4 P1 136.32(10) . . ?
C57 N9 S36 118.52(10) . . ?
C57 N8 P1 95.65(8) . . ?
C57 N8 B1 137.72(11) . . ?
B1 N8 P1 126.62(9) . . ?
C24 C23 C29 127.00(13) . . ?
C24 C23 C28 121.78(14) . . ?
C28 C23 C29 111.14(12) . . ?
C16 C20 H20 107.9 . . ?
C16 C20 C22 110.13(13) . . ?
C16 C20 C21 112.80(12) . . ?
C22 C20 H20 107.9 . . ?
C21 C20 H20 107.9 . . ?
C21 C20 C22 109.96(13) . . ?
N1 C2 H2 126.3 . . ?
C3 C2 N1 107.34(12) . . ?
C3 C2 H2 126.3 . . ?
C16 C15 H15 119.5 . . ?
C14 C15 H15 119.5 . . ?
C14 C15 C16 121.02(14) . . ?
N1 C56 N4 107.51(11) . . ?
N1 C56 B1 134.78(12) . . ?
N4 C56 B1 117.57(11) . . ?
C25 C26 H26 119.8 . . ?
C25 C26 C27 120.42(14) . . ?
C27 C26 H26 119.8 . . ?
C23 C24 H24 120.4 . . ?
C25 C24 C23 119.16(14) . . ?
C25 C24 H24 120.4 . . ?
C34 C29 C23 111.05(12) . . ?
C30 C29 C23 127.11(13) . . ?
C30 C29 C34 121.70(13) . . ?
N4 C3 H3 126.3 . . ?
C2 C3 N4 107.48(12) . . ?
C2 C3 H3 126.3 . . ?
C15 C16 C20 120.31(13) . . ?
C11 C16 C20 122.68(12) . . ?
C11 C16 C15 116.95(13) . . ?
C33 C32 H32 119.9 . . ?
C31 C32 H32 119.9 . . ?
C31 C32 C33 120.11(14) . . ?
H40A C40 H40B 109.5 . . ?
H40A C40 H40C 109.5 . . ?
H40B C40 H40C 109.5 . . ?
C39 C40 H40A 109.5 . . ?
C39 C40 H40B 109.5 . . ?
C39 C40 H40C 109.5 . . ?
C47 C48 H48 120.6 . . ?
C47 C48 C49 118.86(16) . . ?
C49 C48 H48 120.6 . . ?
C16 C11 N1 118.61(12) . . ?
C16 C11 C12 123.22(13) . . ?
C12 C11 N1 118.16(12) . . ?
C23 C28 B1 108.64(12) . . ?
C27 C28 C23 117.84(12) . . ?
C27 C28 B1 133.51(12) . . ?
C40 C39 P1 110.25(11) . . ?
C41 C39 P1 107.30(10) . . ?
C41 C39 C40 108.83(13) . . ?
C42 C39 P1 114.28(11) . . ?
C42 C39 C40 107.71(13) . . ?
C42 C39 C41 108.35(13) . . ?
C32 C33 H33 119.5 . . ?
C34 C33 C32 120.99(13) . . ?
C34 C33 H33 119.5 . . ?
C44 C43 P1 113.22(10) . . ?
C46 C43 P1 106.22(10) . . ?
C46 C43 C44 106.94(14) . . ?
C45 C43 P1 112.27(11) . . ?
C45 C43 C44 107.88(13) . . ?
C45 C43 C46 110.17(15) . . ?
C32 C31 H31 119.8 . . ?
C32 C31 C30 120.32(13) . . ?
C30 C31 H31 119.8 . . ?
O6 C57 P1 56.67(7) . . ?
O6 C57 N8 104.46(11) . . ?
N9 C57 P1 173.20(10) . . ?
N9 C57 O6 130.11(12) . . ?
N9 C57 N8 125.43(12) . . ?
N8 C57 P1 47.80(6) . . ?
C26 C25 H25 119.9 . . ?
C24 C25 C26 120.19(13) . . ?
C24 C25 H25 119.9 . . ?
C26 C27 H27 119.7 . . ?
C28 C27 C26 120.52(14) . . ?
C28 C27 H27 119.7 . . ?
C29 C34 B1 108.89(12) . . ?
C33 C34 C29 117.77(13) . . ?
C33 C34 B1 133.34(12) . . ?
C15 C14 H14 119.7 . . ?
C13 C14 C15 120.69(14) . . ?
C13 C14 H14 119.7 . . ?
C48 C47 S36 120.51(13) . . ?
C52 C47 S36 118.54(12) . . ?
C52 C47 C48 120.94(14) . . ?
C29 C30 H30 120.5 . . ?
C31 C30 C29 119.09(13) . . ?
C31 C30 H30 120.5 . . ?
C51 C50 C53 120.51(17) . . ?
C49 C50 C51 118.70(15) . . ?
C49 C50 C53 120.78(16) . . ?
C43 C44 H44A 109.5 . . ?
C43 C44 H44B 109.5 . . ?
C43 C44 H44C 109.5 . . ?
H44A C44 H44B 109.5 . . ?
H44A C44 H44C 109.5 . . ?
H44B C44 H44C 109.5 . . ?
C11 C12 C17 121.98(13) . . ?
C13 C12 C11 116.90(13) . . ?
C13 C12 C17 121.07(13) . . ?
C14 C13 C12 121.10(14) . . ?
C14 C13 H13 119.4 . . ?
C12 C13 H13 119.4 . . ?
C47 C52 H52 120.4 . . ?
C47 C52 C51 119.17(15) . . ?
C51 C52 H52 120.4 . . ?
C50 C51 C52 121.17(17) . . ?
C50 C51 H51 119.4 . . ?
C52 C51 H51 119.4 . . ?
C12 C17 H17 107.9 . . ?
C12 C17 C19 113.52(13) . . ?
C12 C17 C18 110.81(12) . . ?
C19 C17 H17 107.9 . . ?
C18 C17 H17 107.9 . . ?
C18 C17 C19 108.50(13) . . ?
C43 C46 H46A 109.5 . . ?
C43 C46 H46B 109.5 . . ?
C43 C46 H46C 109.5 . . ?
H46A C46 H46B 109.5 . . ?
H46A C46 H46C 109.5 . . ?
H46B C46 H46C 109.5 . . ?
C20 C22 H22A 109.5 . . ?
C20 C22 H22B 109.5 . . ?
C20 C22 H22C 109.5 . . ?
H22A C22 H22B 109.5 . . ?
H22A C22 H22C 109.5 . . ?
H22B C22 H22C 109.5 . . ?
Cl1 C55 Cl2 110.95(10) . . ?
Cl1 C55 H55A 109.4 . . ?
Cl1 C55 H55B 109.4 . . ?
Cl2 C55 H55A 109.4 . . ?
Cl2 C55 H55B 109.4 . . ?
H55A C55 H55B 108.0 . . ?
C20 C21 H21A 109.5 . . ?
C20 C21 H21B 109.5 . . ?
C20 C21 H21C 109.5 . . ?
H21A C21 H21B 109.5 . . ?
H21A C21 H21C 109.5 . . ?
H21B C21 H21C 109.5 . . ?
C17 C19 H19A 109.5 . . ?
C17 C19 H19B 109.5 . . ?
C17 C19 H19C 109.5 . . ?
H19A C19 H19B 109.5 . . ?
H19A C19 H19C 109.5 . . ?
H19B C19 H19C 109.5 . . ?
C48 C49 H49 119.4 . . ?
C50 C49 C48 121.15(15) . . ?
C50 C49 H49 119.4 . . ?
C17 C18 H18A 109.5 . . ?
C17 C18 H18B 109.5 . . ?
C17 C18 H18C 109.5 . . ?
H18A C18 H18B 109.5 . . ?
H18A C18 H18C 109.5 . . ?
H18B C18 H18C 109.5 . . ?
C39 C41 H41A 109.5 . . ?
C39 C41 H41B 109.5 . . ?
C39 C41 H41C 109.5 . . ?
H41A C41 H41B 109.5 . . ?
H41A C41 H41C 109.5 . . ?
H41B C41 H41C 109.5 . . ?
N8 B1 C56 94.51(10) . . ?
N8 B1 C28 118.12(11) . . ?
N8 B1 C34 117.00(11) . . ?
C56 B1 C28 115.55(11) . . ?
C56 B1 C34 113.09(10) . . ?
C28 B1 C34 99.62(10) . . ?
C50 C53 H53A 109.5 . . ?
C50 C53 H53B 109.5 . . ?
C50 C53 H53C 109.5 . . ?
H53A C53 H53B 109.5 . . ?
H53A C53 H53C 109.5 . . ?
H53B C53 H53C 109.5 . . ?
C39 C42 H42A 109.5 . . ?
C39 C42 H42B 109.5 . . ?
C39 C42 H42C 109.5 . . ?
H42A C42 H42B 109.5 . . ?
H42A C42 H42C 109.5 . . ?
H42B C42 H42C 109.5 . . ?
C43 C45 H45A 109.5 . . ?
C43 C45 H45B 109.5 . . ?
C43 C45 H45C 109.5 . . ?
H45A C45 H45B 109.5 . . ?
H45A C45 H45C 109.5 . . ?
H45B C45 H45C 109.5 . . ?

loop_
_geom_bond_atom_site_label_1
_geom_bond_atom_site_label_2
_geom_bond_distance
_geom_bond_site_symmetry_2
_geom_bond_publ_flag
P1 O6 1.8950(10) . ?
P1 N4 1.8545(12) . ?
P1 N8 1.6871(11) . ?
P1 C39 1.8728(15) . ?
P1 C43 1.8808(15) . ?
P1 C57 2.2663(14) . ?
S36 O38 1.4419(11) . ?
S36 O37 1.4412(12) . ?
S36 N9 1.6218(12) . ?
S36 C47 1.7678(15) . ?
Cl1 C55 1.7606(19) . ?
Cl2 C55 1.7638(18) . ?
O6 C57 1.3202(17) . ?
N1 C2 1.3915(18) . ?
N1 C56 1.3456(18) . ?
N1 C11 1.4507(17) . ?
N4 C56 1.3528(17) . ?
N4 C3 1.4009(18) . ?
N9 C57 1.3027(19) . ?
N8 C57 1.3563(18) . ?
N8 B1 1.5631(17) . ?
C23 C24 1.390(2) . ?
C23 C29 1.474(2) . ?
C23 C28 1.413(2) . ?
C20 H20 1.0000 . ?
C20 C16 1.521(2) . ?
C20 C22 1.534(2) . ?
C20 C21 1.528(2) . ?
C2 H2 0.9500 . ?
C2 C3 1.341(2) . ?
C15 H15 0.9500 . ?
C15 C16 1.398(2) . ?
C15 C14 1.383(2) . ?
C56 B1 1.6182(19) . ?
C26 H26 0.9500 . ?
C26 C25 1.389(2) . ?
C26 C27 1.400(2) . ?
C24 H24 0.9500 . ?
C24 C25 1.386(2) . ?
C29 C34 1.4077(19) . ?
C29 C30 1.398(2) . ?
C3 H3 0.9500 . ?
C16 C11 1.398(2) . ?
C32 H32 0.9500 . ?
C32 C33 1.401(2) . ?
C32 C31 1.387(2) . ?
C40 H40A 0.9800 . ?
C40 H40B 0.9800 . ?
C40 H40C 0.9800 . ?
C40 C39 1.540(2) . ?
C48 H48 0.9500 . ?
C48 C47 1.391(2) . ?
C48 C49 1.397(2) . ?
C11 C12 1.412(2) . ?
C28 C27 1.391(2) . ?
C28 B1 1.6271(19) . ?
C39 C41 1.535(2) . ?
C39 C42 1.532(2) . ?
C33 H33 0.9500 . ?
C33 C34 1.389(2) . ?
C43 C44 1.539(2) . ?
C43 C46 1.538(2) . ?
C43 C45 1.533(2) . ?
C31 H31 0.9500 . ?
C31 C30 1.387(2) . ?
C25 H25 0.9500 . ?
C27 H27 0.9500 . ?
C34 B1 1.6325(19) . ?
C14 H14 0.9500 . ?
C14 C13 1.382(2) . ?
C47 C52 1.384(2) . ?
C30 H30 0.9500 . ?
C50 C51 1.391(3) . ?
C50 C49 1.387(3) . ?
C50 C53 1.510(2) . ?
C44 H44A 0.9800 . ?
C44 H44B 0.9800 . ?
C44 H44C 0.9800 . ?
C12 C13 1.392(2) . ?
C12 C17 1.523(2) . ?
C13 H13 0.9500 . ?
C52 H52 0.9500 . ?
C52 C51 1.392(2) . ?
C51 H51 0.9500 . ?
C17 H17 1.0000 . ?
C17 C19 1.535(2) . ?
C17 C18 1.533(2) . ?
C46 H46A 0.9800 . ?
C46 H46B 0.9800 . ?
C46 H46C 0.9800 . ?
C22 H22A 0.9800 . ?
C22 H22B 0.9800 . ?
C22 H22C 0.9800 . ?
C55 H55A 0.9900 . ?
C55 H55B 0.9900 . ?
C21 H21A 0.9800 . ?
C21 H21B 0.9800 . ?
C21 H21C 0.9800 . ?
C19 H19A 0.9800 . ?
C19 H19B 0.9800 . ?
C19 H19C 0.9800 . ?
C49 H49 0.9500 . ?
C18 H18A 0.9800 . ?
C18 H18B 0.9800 . ?
C18 H18C 0.9800 . ?
C41 H41A 0.9800 . ?
C41 H41B 0.9800 . ?
C41 H41C 0.9800 . ?
C53 H53A 0.9800 . ?
C53 H53B 0.9800 . ?
C53 H53C 0.9800 . ?
C42 H42A 0.9800 . ?
C42 H42B 0.9800 . ?
C42 H42C 0.9800 . ?
C45 H45A 0.9800 . ?
C45 H45B 0.9800 . ?
C45 H45C 0.9800 . ?

loop_
_geom_torsion_atom_site_label_1
_geom_torsion_atom_site_label_2
_geom_torsion_atom_site_label_3
_geom_torsion_atom_site_label_4
_geom_torsion
_geom_torsion_site_symmetry_1
_geom_torsion_site_symmetry_2
_geom_torsion_site_symmetry_3
_geom_torsion_site_symmetry_4
_geom_torsion_publ_flag
P1 O6 C57 N9 -179.32(14) . . . . ?
P1 O6 C57 N8 1.11(10) . . . . ?
P1 N4 C56 N1 -169.97(9) . . . . ?
P1 N4 C56 B1 13.63(15) . . . . ?
P1 N4 C3 C2 167.73(11) . . . . ?
P1 N8 C57 O6 -1.26(11) . . . . ?
P1 N8 C57 N9 179.15(12) . . . . ?
P1 N8 B1 C56 3.33(13) . . . . ?
P1 N8 B1 C28 125.52(11) . . . . ?
P1 N8 B1 C34 -115.46(12) . . . . ?
S36 N9 C57 O6 7.5(2) . . . . ?
S36 N9 C57 N8 -172.97(10) . . . . ?
S36 C47 C52 C51 -178.80(12) . . . . ?
O6 P1 N4 C56 -10.4(2) . . . . ?
O6 P1 N4 C3 -178.74(13) . . . . ?
O6 P1 N8 C57 0.89(8) . . . . ?
O6 P1 N8 B1 -178.19(12) . . . . ?
O6 P1 C39 C40 55.09(11) . . . . ?
O6 P1 C39 C41 -63.28(11) . . . . ?
O6 P1 C39 C42 176.56(11) . . . . ?
O6 P1 C43 C44 -23.90(12) . . . . ?
O6 P1 C43 C46 93.16(12) . . . . ?
O6 P1 C43 C45 -146.36(12) . . . . ?
O38 S36 N9 C57 177.27(11) . . . . ?
O38 S36 C47 C48 -150.90(12) . . . . ?
O38 S36 C47 C52 27.80(13) . . . . ?
O37 S36 N9 C57 48.88(13) . . . . ?
O37 S36 C47 C48 -24.18(14) . . . . ?
O37 S36 C47 C52 154.51(12) . . . . ?
N1 C2 C3 N4 0.16(16) . . . . ?
N1 C56 B1 N8 174.58(14) . . . . ?
N1 C56 B1 C28 50.4(2) . . . . ?
N1 C56 B1 C34 -63.50(19) . . . . ?
N1 C11 C12 C13 177.96(12) . . . . ?
N1 C11 C12 C17 -4.43(19) . . . . ?
N4 P1 O6 C57 0.67(17) . . . . ?
N4 P1 N8 C57 -178.51(9) . . . . ?
N4 P1 N8 B1 2.41(11) . . . . ?
N4 P1 C39 C40 -144.36(11) . . . . ?
N4 P1 C39 C41 97.27(11) . . . . ?
N4 P1 C39 C42 -22.89(12) . . . . ?
N4 P1 C43 C44 175.28(11) . . . . ?
N4 P1 C43 C46 -67.66(13) . . . . ?
N4 P1 C43 C45 52.82(12) . . . . ?
N4 C56 B1 N8 -10.26(14) . . . . ?
N4 C56 B1 C28 -134.43(12) . . . . ?
N4 C56 B1 C34 111.66(13) . . . . ?
N9 S36 C47 C48 97.07(13) . . . . ?
N9 S36 C47 C52 -84.24(13) . . . . ?
N8 P1 O6 C57 -0.91(8) . . . . ?
N8 P1 N4 C56 -8.93(10) . . . . ?
N8 P1 N4 C3 -177.24(14) . . . . ?
N8 P1 C39 C40 124.41(11) . . . . ?
N8 P1 C39 C41 6.04(14) . . . . ?
N8 P1 C39 C42 -114.11(11) . . . . ?
N8 P1 C43 C44 -95.53(12) . . . . ?
N8 P1 C43 C46 21.53(14) . . . . ?
N8 P1 C43 C45 142.00(12) . . . . ?
C23 C24 C25 C26 -0.1(2) . . . . ?
C23 C29 C34 C33 -175.88(12) . . . . ?
C23 C29 C34 B1 3.27(15) . . . . ?
C23 C29 C30 C31 174.80(13) . . . . ?
C23 C28 C27 C26 1.3(2) . . . . ?
C23 C28 B1 N8 135.77(12) . . . . ?
C23 C28 B1 C56 -113.48(13) . . . . ?
C23 C28 B1 C34 7.98(13) . . . . ?
C20 C16 C11 N1 5.01(19) . . . . ?
C20 C16 C11 C12 -173.47(13) . . . . ?
C2 N1 C56 N4 -1.46(15) . . . . ?
C2 N1 C56 B1 174.05(14) . . . . ?
C2 N1 C11 C16 -90.98(16) . . . . ?
C2 N1 C11 C12 87.58(16) . . . . ?
C15 C16 C11 N1 -177.84(12) . . . . ?
C15 C16 C11 C12 3.7(2) . . . . ?
C15 C14 C13 C12 1.7(2) . . . . ?
C56 N1 C2 C3 0.80(16) . . . . ?
C56 N1 C11 C16 95.58(16) . . . . ?
C56 N1 C11 C12 -85.86(16) . . . . ?
C56 N4 C3 C2 -1.06(16) . . . . ?
C24 C23 C29 C34 178.97(14) . . . . ?
C24 C23 C29 C30 3.2(2) . . . . ?
C24 C23 C28 C27 -3.2(2) . . . . ?
C24 C23 C28 B1 176.31(13) . . . . ?
C29 C23 C24 C25 -173.68(14) . . . . ?
C29 C23 C28 C27 173.66(12) . . . . ?
C29 C23 C28 B1 -6.84(15) . . . . ?
C29 C34 B1 N8 -135.19(12) . . . . ?
C29 C34 B1 C56 116.56(12) . . . . ?
C29 C34 B1 C28 -6.66(13) . . . . ?
C3 N4 C56 N1 1.54(15) . . . . ?
C3 N4 C56 B1 -174.86(11) . . . . ?
C16 C15 C14 C13 -1.6(2) . . . . ?
C16 C11 C12 C13 -3.5(2) . . . . ?
C16 C11 C12 C17 174.05(13) . . . . ?
C32 C33 C34 C29 0.8(2) . . . . ?
C32 C33 C34 B1 -178.09(14) . . . . ?
C32 C31 C30 C29 0.0(2) . . . . ?
C48 C47 C52 C51 -0.1(2) . . . . ?
C11 N1 C2 C3 -173.55(13) . . . . ?
C11 N1 C56 N4 172.86(12) . . . . ?
C11 N1 C56 B1 -11.6(2) . . . . ?
C11 C12 C13 C14 0.8(2) . . . . ?
C11 C12 C17 C19 155.93(13) . . . . ?
C11 C12 C17 C18 -81.67(17) . . . . ?
C28 C23 C24 C25 2.6(2) . . . . ?
C28 C23 C29 C34 2.32(16) . . . . ?
C28 C23 C29 C30 -173.44(13) . . . . ?
C39 P1 O6 C57 121.50(8) . . . . ?
C39 P1 N4 C56 -129.46(10) . . . . ?
C39 P1 N4 C3 62.23(15) . . . . ?
C39 P1 N8 C57 -78.51(10) . . . . ?
C39 P1 N8 B1 102.41(12) . . . . ?
C39 P1 C43 C44 68.56(13) . . . . ?
C39 P1 C43 C46 -174.38(12) . . . . ?
C39 P1 C43 C45 -53.91(14) . . . . ?
C33 C32 C31 C30 0.9(2) . . . . ?
C33 C34 B1 N8 43.8(2) . . . . ?
C33 C34 B1 C56 -64.47(19) . . . . ?
C33 C34 B1 C28 172.32(14) . . . . ?
C43 P1 O6 C57 -120.62(8) . . . . ?
C43 P1 N4 C56 110.18(10) . . . . ?
C43 P1 N4 C3 -58.13(15) . . . . ?
C43 P1 N8 C57 85.09(10) . . . . ?
C43 P1 N8 B1 -93.99(12) . . . . ?
C43 P1 C39 C40 -39.45(14) . . . . ?
C43 P1 C39 C41 -157.82(10) . . . . ?
C43 P1 C39 C42 82.03(13) . . . . ?
C31 C32 C33 C34 -1.4(2) . . . . ?
C57 P1 N4 C56 -9.98(12) . . . . ?
C57 P1 N4 C3 -178.29(13) . . . . ?
C57 P1 N8 B1 -179.08(16) . . . . ?
C57 P1 C39 C40 86.55(11) . . . . ?
C57 P1 C39 C41 -31.82(12) . . . . ?
C57 P1 C39 C42 -151.97(10) . . . . ?
C57 P1 C43 C44 -56.23(12) . . . . ?
C57 P1 C43 C46 60.83(13) . . . . ?
C57 P1 C43 C45 -178.69(11) . . . . ?
C57 N8 B1 C56 -175.31(15) . . . . ?
C57 N8 B1 C28 -53.1(2) . . . . ?
C57 N8 B1 C34 65.9(2) . . . . ?
C25 C26 C27 C28 1.1(2) . . . . ?
C27 C26 C25 C24 -1.7(2) . . . . ?
C27 C28 B1 N8 -44.8(2) . . . . ?
C27 C28 B1 C56 65.91(19) . . . . ?
C27 C28 B1 C34 -172.63(15) . . . . ?
C34 C29 C30 C31 -0.5(2) . . . . ?
C14 C15 C16 C20 176.18(13) . . . . ?
C14 C15 C16 C11 -1.0(2) . . . . ?
C47 S36 N9 C57 -69.53(13) . . . . ?
C47 C48 C49 C50 0.1(2) . . . . ?
C47 C52 C51 C50 -0.5(2) . . . . ?
C30 C29 C34 C33 0.1(2) . . . . ?
C30 C29 C34 B1 179.29(12) . . . . ?
C13 C12 C17 C19 -26.6(2) . . . . ?
C13 C12 C17 C18 95.83(16) . . . . ?
C51 C50 C49 C48 -0.6(2) . . . . ?
C17 C12 C13 C14 -176.86(14) . . . . ?
C22 C20 C16 C15 -88.75(17) . . . . ?
C22 C20 C16 C11 88.31(17) . . . . ?
C21 C20 C16 C15 34.51(18) . . . . ?
C21 C20 C16 C11 -148.43(13) . . . . ?
C49 C48 C47 S36 178.94(12) . . . . ?
C49 C48 C47 C52 0.3(2) . . . . ?
C49 C50 C51 C52 0.8(2) . . . . ?
B1 N8 C57 P1 178.90(19) . . . . ?
B1 N8 C57 O6 177.65(14) . . . . ?
B1 N8 C57 N9 -2.0(2) . . . . ?
B1 C28 C27 C26 -178.07(14) . . . . ?
C53 C50 C51 C52 179.90(16) . . . . ?
C53 C50 C49 C48 -179.72(16) . . . . ?
